data_4004021
loop_
_publ_author_name
'Li, Xiaotong'
'Traor\'e, Boubacar'
'Kepenekian, Mika\"el'
'Li, Linda'
'Stoumpos, Constantinos C.'
'Guo, Peijun'
'Even, Jacky'
'Katan, Claudine'
'Kanatzidis, Mercouri G.'

_publ_section_title
;
 Bismuth/Silver-Based Two-Dimensional Iodide Double and One-Dimensional Bi
 Perovskites: Interplay between Structural and Electronic Dimensions
;
_journal_name_full 'Chemistry of Materials'
_journal_paper_doi 10.1021/acs.chemmater.1c01952
_journal_year 2021
_chemical_formula_moiety '0.5(Bi I6), 0.5(Ag I2), C6 H16 N2, 0.13(H2 O2)'
_chemical_formula_sum 'C6 H16.5 Ag0.5 Bi0.5 I4 N2 O0.25'
_chemical_formula_weight 786.74
_space_group_crystal_system monoclinic
_space_group_IT_number 15
_space_group_name_Hall '-C 2yc'
_space_group_name_H-M_alt 'C 1 2/c 1'
_atom_sites_solution_hydrogens mixed
_atom_sites_solution_primary direct
_audit_creation_date 2019-05-14
_audit_creation_method
;
Olex2 1.2
(compiled 2018.05.29 svn.r3508 for OlexSys, GUI svn.r5506)
;
_cell_angle_alpha 90
_cell_angle_beta 96.92(3)
_cell_angle_gamma 90
_cell_formula_units_Z 16
_cell_length_a 34.988(7)
_cell_length_b 8.4789(17)
_cell_length_c 22.226(4)
_cell_measurement_reflns_used 21396
_cell_measurement_temperature 293(2)
_cell_measurement_theta_max 29.64
_cell_measurement_theta_min 1.84
_cell_volume 6546(2)
_computing_cell_refinement 'STOE X-AREA'
_computing_data_collection 'STOE X-AREA'
_computing_data_reduction 'STOE X-RED'
_computing_molecular_graphics 'Olex2 (Dolomanov et al., 2009)'
_computing_publication_material 'Olex2 (Dolomanov et al., 2009)'
_computing_structure_refinement 'XL (Sheldrick, 2008)'
_computing_structure_solution 'XS (Sheldrick, 2008)'
_diffrn_ambient_temperature 293(2)
_diffrn_measured_fraction_theta_full 0.993
_diffrn_measured_fraction_theta_max 0.978
_diffrn_measurement_device_type 'Bruker APEX-II CCD'
_diffrn_measurement_method '\w scans'
_diffrn_radiation_type MoK\a
_diffrn_radiation_wavelength 0.71073
_diffrn_reflns_av_R_equivalents 0.0461
_diffrn_reflns_av_unetI/netI 0.0577
_diffrn_reflns_Laue_measured_fraction_full 0.993
_diffrn_reflns_Laue_measured_fraction_max 0.978
_diffrn_reflns_limit_h_max 47
_diffrn_reflns_limit_h_min -47
_diffrn_reflns_limit_k_max 11
_diffrn_reflns_limit_k_min -11
_diffrn_reflns_limit_l_max 30
_diffrn_reflns_limit_l_min -29
_diffrn_reflns_number 28930
_diffrn_reflns_point_group_measured_fraction_full 0.993
_diffrn_reflns_point_group_measured_fraction_max 0.978
_diffrn_reflns_theta_full 25.242
_diffrn_reflns_theta_max 29.243
_diffrn_reflns_theta_min 1.846
_diffrn_standards_number 0
_exptl_absorpt_coefficient_mu 13.525
_exptl_absorpt_correction_T_max 0.6438
_exptl_absorpt_correction_T_min 0.2125
_exptl_absorpt_correction_type numerical
_exptl_absorpt_process_details X-SHAPE
_exptl_crystal_colour red
_exptl_crystal_density_diffrn 3.194
_exptl_crystal_description 'rectangular plate'
_exptl_crystal_F_000 5528
_exptl_crystal_size_max 0.0371
_exptl_crystal_size_mid 0.0229
_exptl_crystal_size_min 0.0103
_refine_diff_density_max 1.154
_refine_diff_density_min -1.287
_refine_diff_density_rms 0.159
_refine_ls_extinction_method none
_refine_ls_goodness_of_fit_ref 0.891
_refine_ls_hydrogen_treatment constr
_refine_ls_matrix_type full
_refine_ls_number_parameters 164
_refine_ls_number_reflns 8718
_refine_ls_number_restraints 16
_refine_ls_restrained_S_all 0.891
_refine_ls_R_factor_all 0.0724
_refine_ls_R_factor_gt 0.0316
_refine_ls_shift/su_max 0.001
_refine_ls_shift/su_mean 0.000
_refine_ls_structure_factor_coef Fsqd
_refine_ls_weighting_details 'w=1/[\s^2^(Fo^2^)+(0.0214P)^2^] where P=(Fo^2^+2Fc^2^)/3'
_refine_ls_weighting_scheme calc
_refine_ls_wR_factor_gt 0.0532
_refine_ls_wR_factor_ref 0.0605
_reflns_Friedel_coverage 0.000
_reflns_number_gt 5686
_reflns_number_total 8718
_reflns_threshold_expression 'I > 2\s(I)'
_cod_data_source_file cm1c01952_si_004.cif
_cod_data_source_block xl190510c
_cod_original_cell_volume 6545(2)
_cod_original_formula_sum 'C6 H16.50 Ag0.50 Bi0.50 I4 N2 O0.25'
_cod_database_code 4004021
_shelx_shelxl_version_number 2014/7
_shelx_space_group_comment
;
The symmetry employed for this shelxl refinement is uniquely defined
by the following loop, which should always be used as a source of
symmetry information in preference to the above space-group names.
They are only intended as comments.
;
_shelx_estimated_absorpt_t_max 0.307
_shelx_estimated_absorpt_t_min 0.113
_olex2_refinement_description
;
1. Fixed Uiso
 At 1.2 times of:
  All C(H) groups, All C(H,H) groups, All N(H,H) groups, All N(H,H,H) groups
 At 1.5 times of:
  All O(H) groups
2. Restrained distances
 N1-C1 = C1-C2
 1.5 with sigma of 0.02
 C2-C3
 1.5 with sigma of 0.02
 C3-C4
 1.5 with sigma of 0.02
 C4-N2
 1.5 with sigma of 0.02
 N2-C5
 1.5 with sigma of 0.02
 C5-C6
 1.5 with sigma of 0.02
 C6-C2
 1.5 with sigma of 0.02
 N3-C7
 1.5 with sigma of 0.02
 C7-C8
 1.5 with sigma of 0.02
 C8-C9
 1.5 with sigma of 0.02
 C9-C10
 1.5 with sigma of 0.02
 C10-N4
 1.5 with sigma of 0.02
 N4-C11
 1.5 with sigma of 0.02
 C11-C12
 1.5 with sigma of 0.02
 C12-C8
 1.5 with sigma of 0.02
3. Others
 Fixed Sof: H1(0.5)
4.a Free rotating group:
 O1(H1)
4.b Ternary CH refined with riding coordinates:
 C8(H8), C2(H2)
4.c Secondary CH2 refined with riding coordinates:
 N4(H4A,H4B), C1(H1D,H1E), C12(H12A,H12B), C3(H3D,H3E), N2(H2A,H2B), C9(H9A,
 H9B), C6(H6A,H6B), C5(H5A,H5B), C7(H7A,H7B), C4(H4C,H4D), C11(H11A,H11B),
 C10(H10A,H10B)
4.d Idealised Me refined as rotating group:
 N1(H1A,H1B,H1C), N3(H3A,H3B,H3C)
;
_olex2_submission_special_instructions 'No special instructions were received'

loop_
_space_group_symop_operation_xyz
'x, y, z'
'-x, y, -z+1/2'
'x+1/2, y+1/2, z'
'-x+1/2, y+1/2, -z+1/2'
'-x, -y, -z'
'x, -y, z-1/2'
'-x+1/2, -y+1/2, -z'
'x+1/2, -y+1/2, z-1/2'

loop_
_atom_site_label
_atom_site_type_symbol
_atom_site_fract_x
_atom_site_fract_y
_atom_site_fract_z
_atom_site_U_iso_or_equiv
_atom_site_adp_type
_atom_site_occupancy
_atom_site_site_symmetry_order
_atom_site_calc_flag
_atom_site_refinement_flags_posn
_atom_site_refinement_flags_adp
_atom_site_refinement_flags_occupancy
_atom_site_disorder_assembly
_atom_site_disorder_group
Bi1 Bi 0.13039(2) 0.74042(3) 0.36694(2) 0.03124(6) Uani 1 1 d . . . . .
I2 I 0.19896(2) 0.95716(5) 0.42764(2) 0.03964(10) Uani 1 1 d . . . . .
I3 I 0.18263(2) 0.45339(5) 0.40716(2) 0.04267(11) Uani 1 1 d . . . . .
I4 I 0.16515(2) 0.75853(6) 0.25019(2) 0.04093(10) Uani 1 1 d . . . . .
I5 I 0.08331(2) 1.03403(5) 0.32955(2) 0.04367(11) Uani 1 1 d . . . . .
I6 I 0.20206(2) 0.26463(5) 0.58786(2) 0.03757(10) Uani 1 1 d . . . . .
I7 I 0.06818(2) 0.52142(5) 0.31506(2) 0.04378(11) Uani 1 1 d . . . . .
I8 I 0.09794(2) 0.75589(6) 0.49610(2) 0.04365(10) Uani 1 1 d . . . . .
I9 I 0.03226(2) 0.74993(7) 0.64842(2) 0.05398(12) Uani 1 1 d . . . . .
Ag1 Ag 0.0000 0.72329(13) 0.7500 0.0936(4) Uani 1 2 d S T P . .
Ag0A Ag 0.2500 0.2500 0.5000 0.0803(3) Uani 1 2 d S T P . .
C8 C 0.20057(16) -0.2561(8) 0.6615(3) 0.0389(14) Uiso 1 1 d D . . . .
H8 H 0.2090 -0.3653 0.6690 0.047 Uiso 1 1 calc R . . . .
N1 N 0.11791(16) 0.1844(7) 0.4808(3) 0.0481(15) Uiso 1 1 d D . . . .
H1A H 0.1250 0.2004 0.4442 0.058 Uiso 1 1 calc GR . . . .
H1B H 0.1152 0.0815 0.4868 0.058 Uiso 1 1 calc GR . . . .
H1C H 0.1358 0.2229 0.5088 0.058 Uiso 1 1 calc GR . . . .
C2 C 0.06312(17) 0.2266(8) 0.5412(3) 0.0382(14) Uiso 1 1 d D . . . .
H2 H 0.0617 0.1114 0.5435 0.046 Uiso 1 1 calc R . . . .
N3 N 0.19606(16) -0.3232(7) 0.5508(3) 0.0448(14) Uiso 1 1 d D . . . .
H3A H 0.2053 -0.2981 0.5164 0.054 Uiso 1 1 calc GR . . . .
H3B H 0.1704 -0.3208 0.5449 0.054 Uiso 1 1 calc GR . . . .
H3C H 0.2039 -0.4196 0.5622 0.054 Uiso 1 1 calc GR . . . .
N4 N 0.17262(17) -0.1861(8) 0.7758(3) 0.0523(16) Uiso 1 1 d D . . . .
H4A H 0.1683 -0.2163 0.8127 0.063 Uiso 1 1 calc R . . . .
H4B H 0.1648 -0.0866 0.7708 0.063 Uiso 1 1 calc R . . . .
C1 C 0.0804(2) 0.2661(10) 0.4852(3) 0.0509(17) Uiso 1 1 d D . . . .
H1D H 0.0845 0.3791 0.4839 0.061 Uiso 1 1 calc R . . . .
H1E H 0.0624 0.2376 0.4503 0.061 Uiso 1 1 calc R . . . .
C12 C 0.15799(19) -0.2472(10) 0.6670(3) 0.0511(17) Uiso 1 1 d D . . . .
H12A H 0.1443 -0.3204 0.6386 0.061 Uiso 1 1 calc R . . . .
H12B H 0.1487 -0.1417 0.6564 0.061 Uiso 1 1 calc R . . . .
C3 C 0.0856(2) 0.2830(9) 0.5990(3) 0.0523(18) Uiso 1 1 d D . . . .
H3D H 0.1109 0.2341 0.6029 0.063 Uiso 1 1 calc R . . . .
H3E H 0.0893 0.3960 0.5962 0.063 Uiso 1 1 calc R . . . .
N2 N 0.02753(16) 0.3147(7) 0.6486(3) 0.0458(14) Uiso 1 1 d D . . . .
H2A H 0.0162 0.2884 0.6810 0.055 Uiso 1 1 calc R . . . .
H2B H 0.0289 0.4194 0.6473 0.055 Uiso 1 1 calc R . . . .
C9 C 0.2226(2) -0.1533(10) 0.7088(3) 0.059(2) Uiso 1 1 d D . . . .
H9A H 0.2499 -0.1645 0.7061 0.071 Uiso 1 1 calc R . . . .
H9B H 0.2157 -0.0439 0.7005 0.071 Uiso 1 1 calc R . . . .
C6 C 0.0226(2) 0.2884(10) 0.5379(4) 0.062(2) Uiso 1 1 d D . . . .
H6A H 0.0230 0.4012 0.5308 0.074 Uiso 1 1 calc R . . . .
H6B H 0.0073 0.2403 0.5035 0.074 Uiso 1 1 calc R . . . .
C5 C 0.0038(2) 0.2575(11) 0.5935(3) 0.065(2) Uiso 1 1 d D . . . .
H5A H -0.0210 0.3096 0.5898 0.079 Uiso 1 1 calc R . . . .
H5B H -0.0005 0.1451 0.5972 0.079 Uiso 1 1 calc R . . . .
C7 C 0.2103(2) -0.2079(8) 0.5988(3) 0.0457(17) Uiso 1 1 d D . . . .
H7A H 0.1990 -0.1055 0.5884 0.055 Uiso 1 1 calc R . . . .
H7B H 0.2380 -0.1978 0.6001 0.055 Uiso 1 1 calc R . . . .
C4 C 0.0672(2) 0.2485(10) 0.6551(3) 0.0585(19) Uiso 1 1 d D . . . .
H4C H 0.0662 0.1354 0.6613 0.070 Uiso 1 1 calc R . . . .
H4D H 0.0824 0.2949 0.6900 0.070 Uiso 1 1 calc R . . . .
C11 C 0.1494(2) -0.2861(11) 0.7305(3) 0.065(2) Uiso 1 1 d D . . . .
H11A H 0.1223 -0.2695 0.7333 0.078 Uiso 1 1 calc R . . . .
H11B H 0.1552 -0.3963 0.7390 0.078 Uiso 1 1 calc R . . . .
C10 C 0.2148(2) -0.1935(12) 0.7716(4) 0.074(3) Uiso 1 1 d D . . . .
H10A H 0.2243 -0.2987 0.7820 0.089 Uiso 1 1 calc R . . . .
H10B H 0.2282 -0.1198 0.8002 0.089 Uiso 1 1 calc R . . . .
O1 O 0.0000 0.1519(10) 0.7500 0.0579(19) Uiso 1 2 d S T P . .
H1 H 0.0181 0.1043 0.7716 0.087 Uiso 0.5 1 d G . . . .

loop_
_atom_site_aniso_label
_atom_site_aniso_U_11
_atom_site_aniso_U_22
_atom_site_aniso_U_33
_atom_site_aniso_U_23
_atom_site_aniso_U_13
_atom_site_aniso_U_12
Bi1 0.03145(11) 0.02945(12) 0.03270(11) 0.00019(11) 0.00335(8) 0.00058(11)
I2 0.0378(2) 0.0353(2) 0.0453(3) -0.00268(19) 0.00296(19) -0.0060(2)
I3 0.0500(3) 0.0343(2) 0.0421(2) 0.00148(19) -0.0009(2) 0.0111(2)
I4 0.0418(2) 0.0456(2) 0.0369(2) 0.0002(2) 0.01132(17) -0.0023(2)
I5 0.0430(2) 0.0340(2) 0.0520(3) 0.0013(2) -0.0021(2) 0.0087(2)
I6 0.0381(2) 0.0387(2) 0.0369(2) 0.0006(2) 0.00867(16) -0.0012(2)
I7 0.0359(2) 0.0389(2) 0.0563(3) -0.0085(2) 0.0044(2) -0.0073(2)
I8 0.0417(2) 0.0522(3) 0.0381(2) -0.0005(2) 0.00911(17) -0.0017(2)
I9 0.0589(3) 0.0553(3) 0.0490(3) 0.0045(3) 0.0117(2) -0.0036(3)
Ag1 0.1480(11) 0.0647(7) 0.0810(7) 0.000 0.0672(8) 0.000
Ag0A 0.0826(7) 0.0888(7) 0.0803(6) -0.0062(6) 0.0534(6) 0.0009(7)

loop_
_atom_type_symbol
_atom_type_description
_atom_type_scat_dispersion_real
_atom_type_scat_dispersion_imag
_atom_type_scat_source
C C 0.0033 0.0016 'International Tables Vol C Tables 4.2.6.8 and 6.1.1.4'
H H 0.0000 0.0000 'International Tables Vol C Tables 4.2.6.8 and 6.1.1.4'
Ag Ag -0.8971 1.1015 'International Tables Vol C Tables 4.2.6.8 and 6.1.1.4'
Bi Bi -4.1077 10.2566 'International Tables Vol C Tables 4.2.6.8 and 6.1.1.4'
I I -0.4742 1.8119 'International Tables Vol C Tables 4.2.6.8 and 6.1.1.4'
N N 0.0061 0.0033 'International Tables Vol C Tables 4.2.6.8 and 6.1.1.4'
O O 0.0106 0.0060 'International Tables Vol C Tables 4.2.6.8 and 6.1.1.4'

loop_
_geom_angle_atom_site_label_1
_geom_angle_atom_site_label_2
_geom_angle_atom_site_label_3
_geom_angle
_geom_angle_site_symmetry_1
_geom_angle_site_symmetry_3
_geom_angle_publ_flag
I2 Bi1 I8 85.84(2) . . ?
I3 Bi1 I2 86.75(2) . . ?
I3 Bi1 I8 91.943(19) . . ?
I4 Bi1 I2 88.50(2) . . ?
I4 Bi1 I3 90.185(19) . . ?
I4 Bi1 I5 89.107(19) . . ?
I4 Bi1 I8 173.823(16) . . ?
I5 Bi1 I2 89.94(2) . . ?
I5 Bi1 I3 176.633(16) . . ?
I5 Bi1 I8 88.43(2) . . ?
I7 Bi1 I2 176.482(16) . . ?
I7 Bi1 I3 90.01(2) . . ?
I7 Bi1 I4 92.89(2) . . ?
I7 Bi1 I5 93.31(2) . . ?
I7 Bi1 I8 92.91(2) . . ?
I9 Ag1 I9 170.23(5) 2_556 . ?
I6 Ag0A I6 180.0 . 7_556 ?
C12 C8 C7 112.9(6) . . ?
C9 C8 C12 110.0(6) . . ?
C9 C8 C7 109.3(6) . . ?
C1 C2 C3 114.9(6) . . ?
C1 C2 C6 110.9(6) . . ?
C3 C2 C6 108.9(6) . . ?
C11 N4 C10 113.5(6) . . ?
C2 C1 N1 113.5(6) . . ?
C8 C12 C11 111.8(6) . . ?
C4 C3 C2 114.6(6) . . ?
C5 N2 C4 112.4(6) . . ?
C10 C9 C8 112.6(7) . . ?
C5 C6 C2 113.9(7) . . ?
N2 C5 C6 111.7(7) . . ?
N3 C7 C8 112.7(6) . . ?
N2 C4 C3 109.6(6) . . ?
N4 C11 C12 110.8(7) . . ?
N4 C10 C9 109.9(7) . . ?

loop_
_geom_bond_atom_site_label_1
_geom_bond_atom_site_label_2
_geom_bond_distance
_geom_bond_site_symmetry_2
_geom_bond_publ_flag
Bi1 I2 3.1894(8) . ?
Bi1 I3 3.1094(7) . ?
Bi1 I4 2.9993(8) . ?
Bi1 I5 3.0450(7) . ?
Bi1 I7 2.9852(8) . ?
Bi1 I8 3.2144(9) . ?
I6 Ag0A 2.7259(8) . ?
I9 Ag1 2.6525(8) . ?
Ag1 I9 2.6524(8) 2_556 ?
Ag0A I6 2.7260(8) 7_556 ?
C8 C12 1.511(8) . ?
C8 C9 1.503(9) . ?
C8 C7 1.530(8) . ?
N1 C1 1.496(8) . ?
C2 C1 1.485(8) . ?
C2 C3 1.502(9) . ?
C2 C6 1.503(9) . ?
N3 C7 1.488(8) . ?
N4 C11 1.481(9) . ?
N4 C10 1.491(9) . ?
C12 C11 1.512(9) . ?
C3 C4 1.499(9) . ?
N2 C5 1.475(9) . ?
N2 C4 1.488(8) . ?
C9 C10 1.495(10) . ?
C6 C5 1.493(9) . ?
